data_7155401
loop_
_publ_author_name
'Rubio, Omayra H.'
'Taouil, Rachid'
'Mu\~niz, Francisco M'
'Monle\'on, Laura M'
'Sim\'on, Luis'
'Sanz, Francisca'
'Mor\'an, Joaqu\'in R'

_publ_section_title
;
 A molecular receptor selective for zwitterionic alanine.
;
_journal_issue 2
_journal_name_full 'Organic &amp; biomolecular chemistry'
_journal_page_first 477
_journal_page_last 485
_journal_paper_doi 10.1039/c6ob02237e
_journal_volume 15
_journal_year 2017
_chemical_absolute_configuration rm
_chemical_formula_moiety 'C42 H56 Cl2 N6 O11'
_chemical_formula_sum 'C42 H56 Cl2 N6 O11'
_chemical_formula_weight 891.83
_chemical_name_systematic
; 
 ? 
;
_space_group_IT_number 2
_symmetry_cell_setting triclinic
_symmetry_space_group_name_Hall '-P 1'
_symmetry_space_group_name_H-M 'P -1'
_atom_sites_solution_hydrogens geom
_atom_sites_solution_primary direct
_atom_sites_solution_secondary difmap
_audit_creation_method SHELXL-97
_audit_update_record
;
2016-09-05 deposited with the CCDC.
2016-11-30 downloaded from the CCDC.
;
_cell_angle_alpha 95.487(2)
_cell_angle_beta 114.669(2)
_cell_angle_gamma 107.436(2)
_cell_formula_units_Z 2
_cell_length_a 12.8657(4)
_cell_length_b 14.2553(4)
_cell_length_c 14.8313(4)
_cell_measurement_reflns_used 6905
_cell_measurement_temperature 298(2)
_cell_measurement_theta_max 66.69
_cell_measurement_theta_min 3.36
_cell_volume 2280.62(13)
_computing_cell_refinement 'SAINT (Bruker 2006)'
_computing_data_collection 'APEX 2 (Bruker 2006)'
_computing_data_reduction 'SAINT (Bruker 2006)'
_computing_molecular_graphics 'Mercury 2.3 (Macrae et al, 2008)'
_computing_publication_material 'Bruker SHELXTL'
_computing_structure_refinement 'SHELXL-97 (Sheldrick, 1997)'
_computing_structure_solution 'SHELXS-97 (Sheldrick, 1990)'
_diffrn_ambient_temperature 298(2)
_diffrn_measured_fraction_theta_full 0.856
_diffrn_measured_fraction_theta_max 0.856
_diffrn_measurement_device_type 'CCD area detector'
_diffrn_measurement_method 'phi and omega scans'
_diffrn_radiation_monochromator graphite
_diffrn_radiation_source 'fine-focus sealed tube'
_diffrn_radiation_type CuK\a
_diffrn_radiation_wavelength 1.54178
_diffrn_reflns_av_R_equivalents 0.0205
_diffrn_reflns_av_sigmaI/netI 0.0303
_diffrn_reflns_limit_h_max 14
_diffrn_reflns_limit_h_min -9
_diffrn_reflns_limit_k_max 16
_diffrn_reflns_limit_k_min -16
_diffrn_reflns_limit_l_max 14
_diffrn_reflns_limit_l_min -17
_diffrn_reflns_number 12496
_diffrn_reflns_theta_full 66.69
_diffrn_reflns_theta_max 66.69
_diffrn_reflns_theta_min 3.36
_exptl_absorpt_coefficient_mu 1.813
_exptl_absorpt_correction_T_max 0.804
_exptl_absorpt_correction_T_min 0.758
_exptl_absorpt_correction_type multi-scan
_exptl_absorpt_process_details 'SADABS (Bruker, 2006)'
_exptl_crystal_colour colorless
_exptl_crystal_density_diffrn 1.299
_exptl_crystal_density_method 'not measured'
_exptl_crystal_description prismactic
_exptl_crystal_F_000 944
_exptl_crystal_size_max 0.20
_exptl_crystal_size_mid 0.15
_exptl_crystal_size_min 0.12
_refine_diff_density_max 0.784
_refine_diff_density_min -0.443
_refine_diff_density_rms 0.048
_refine_ls_extinction_method none
_refine_ls_goodness_of_fit_ref 1.028
_refine_ls_hydrogen_treatment mixed
_refine_ls_matrix_type full
_refine_ls_number_parameters 570
_refine_ls_number_reflns 6905
_refine_ls_number_restraints 0
_refine_ls_restrained_S_all 1.028
_refine_ls_R_factor_all 0.0630
_refine_ls_R_factor_gt 0.0577
_refine_ls_shift/su_max 0.000
_refine_ls_shift/su_mean 0.000
_refine_ls_structure_factor_coef Fsqd
_refine_ls_weighting_details 'calc w=1/[\s^2^(Fo^2^)+(0.0917P)^2^+1.3999P] where P=(Fo^2^+2Fc^2^)/3'
_refine_ls_weighting_scheme calc
_refine_ls_wR_factor_gt 0.1616
_refine_ls_wR_factor_ref 0.1671
_reflns_number_gt 6087
_reflns_number_total 6905
_reflns_threshold_expression >2sigma(I)
_cod_data_source_file c6ob02237e2.cif
_cod_data_source_block 2fin
_cod_depositor_comments
;
The following automatic conversions were performed:

'_symmetry_cell_setting' value 'Triclinic' changed to 'triclinic'
according to
/usr/data/users/saulius/crontab/automatic-downloads/rss-feeds/RSC/lib/dictionaries/cif_core.dic
dictionary named 'cif_core.dic' version 2.4.2 from 2011-04-26.

Automatic conversion script
Id: cif_fix_values 4268 2015-11-12 08:31:59Z antanas 

 Adding full bibliography for 7155399--7155401.cif.
;
_cod_original_cell_volume 2280.61(11)
_cod_original_sg_symbol_Hall P-1
_cod_original_sg_symbol_H-M P-1
_cod_database_code 7155401

loop_
_symmetry_equiv_pos_as_xyz
'x, y, z'
'-x, -y, -z'

loop_
_atom_site_label
_atom_site_type_symbol
_atom_site_fract_x
_atom_site_fract_y
_atom_site_fract_z
_atom_site_U_iso_or_equiv
_atom_site_adp_type
_atom_site_occupancy
_atom_site_symmetry_multiplicity
_atom_site_calc_flag
_atom_site_refinement_flags
Cl1 Cl 0.13302(7) 0.23051(5) 0.09453(6) 0.0592(2) Uani 1 1 d .
Cl2 Cl -0.86089(6) -0.25819(6) -0.07530(7) 0.0715(3) Uani 1 1 d .
O1 O 0.05963(14) -0.16515(13) 0.19083(13) 0.0408(4) Uani 1 1 d .
O2 O -0.25551(18) -0.02745(18) 0.04316(19) 0.0678(6) Uani 1 1 d .
O3 O 0.1714(2) -0.35924(19) 0.1935(3) 0.0956(10) Uani 1 1 d .
O4 O 0.2870(2) -0.1922(2) 0.41791(17) 0.0681(6) Uani 1 1 d .
O5 O -0.4448(2) -0.3406(2) 0.41234(18) 0.0700(6) Uani 1 1 d .
O6 O -0.5301(2) -0.4613(2) 0.2147(2) 0.0842(7) Uani 1 1 d .
O7 O -0.4105(4) -0.5939(4) 0.2023(4) 0.1512(19) Uani 1 1 d .
O8 O -0.2593(8) -0.6019(4) 0.3976(4) 0.199(3) Uani 1 1 d .
O9 O -0.1347(3) -0.4446(2) 0.5731(2) 0.0977(9) Uani 1 1 d .
O10 O -0.2798(2) -0.25822(18) 0.27749(18) 0.0636(6) Uani 1 1 d .
O11 O -0.1593(3) -0.2783(2) 0.2129(2) 0.0782(7) Uani 1 1 d .
N1 N -0.12605(19) -0.10417(18) 0.12824(17) 0.0403(5) Uani 1 1 d .
N2 N -0.3253(2) -0.16401(19) 0.09906(19) 0.0494(6) Uani 1 1 d .
N3 N -0.0127(3) -0.3645(2) 0.1668(3) 0.0773(9) Uani 1 1 d .
N4 N 0.1197(2) -0.1501(2) 0.3838(2) 0.0516(6) Uani 1 1 d .
N5 N -0.1687(2) -0.2412(2) 0.57271(18) 0.0610(7) Uani 1 1 d .
C1 C 0.0009(2) 0.05408(18) 0.11182(18) 0.0390(5) Uani 1 1 d .
H1 H -0.0652 0.0751 0.0850 0.047 Uiso 1 1 calc R
C2 C 0.1154(2) 0.11443(19) 0.12728(19) 0.0415(5) Uani 1 1 d .
C3 C 0.2164(2) 0.0871(2) 0.16829(19) 0.0431(6) Uani 1 1 d .
H3 H 0.2930 0.1307 0.1791 0.052 Uiso 1 1 calc R
C4 C 0.2036(2) -0.00584(19) 0.19344(18) 0.0377(5) Uani 1 1 d .
C5 C 0.3138(2) -0.0369(2) 0.2426(2) 0.0435(6) Uani 1 1 d .
C6 C 0.2665(2) -0.1527(2) 0.2230(2) 0.0441(6) Uani 1 1 d .
H6A H 0.2427 -0.1819 0.1521 0.053 Uiso 1 1 calc R
H6B H 0.3339 -0.1715 0.2661 0.053 Uiso 1 1 calc R
C7 C 0.1582(2) -0.1998(2) 0.2426(2) 0.0423(6) Uani 1 1 d .
C8 C 0.0872(2) -0.06869(18) 0.17515(17) 0.0354(5) Uani 1 1 d .
C9 C -0.0148(2) -0.03903(18) 0.13677(17) 0.0355(5) Uani 1 1 d .
C10 C -0.2370(2) -0.09308(19) 0.08647(18) 0.0393(5) Uani 1 1 d .
C11 C -0.4510(2) -0.18043(19) 0.05713(19) 0.0404(5) Uani 1 1 d .
C12 C -0.5078(2) -0.1285(2) -0.0105(2) 0.0478(6) Uani 1 1 d .
H12 H -0.4613 -0.0770 -0.0280 0.057 Uiso 1 1 calc R
C13 C -0.6342(2) -0.1543(2) -0.0515(2) 0.0513(6) Uani 1 1 d .
H13 H -0.6726 -0.1200 -0.0968 0.062 Uiso 1 1 calc R
C14 C -0.7028(2) -0.2298(2) -0.0260(2) 0.0472(6) Uani 1 1 d .
C15 C -0.6487(2) -0.2803(2) 0.0421(2) 0.0535(7) Uani 1 1 d .
H15 H -0.6955 -0.3302 0.0607 0.064 Uiso 1 1 calc R
C16 C -0.5226(2) -0.2555(2) 0.0827(2) 0.0501(6) Uani 1 1 d .
H16 H -0.4851 -0.2900 0.1282 0.060 Uiso 1 1 calc R
C17 C 0.1051(3) -0.3163(2) 0.1981(2) 0.0519(7) Uani 1 1 d .
C18 C -0.0749(4) -0.4725(3) 0.1190(4) 0.1011(15) Uani 1 1 d .
H18A H -0.0639 -0.4879 0.0600 0.152 Uiso 1 1 calc R
H18B H -0.1614 -0.4922 0.0983 0.152 Uiso 1 1 calc R
H18C H -0.0408 -0.5092 0.1671 0.152 Uiso 1 1 calc R
C19 C 0.1961(2) -0.1800(2) 0.3582(2) 0.0463(6) Uani 1 1 d .
C20 C 0.1286(3) -0.1263(2) 0.4822(2) 0.0507(6) Uani 1 1 d .
C21 C 0.0210(3) -0.1376(2) 0.4871(2) 0.0515(6) Uani 1 1 d .
H21 H -0.0532 -0.1602 0.4266 0.062 Uiso 1 1 calc R
C22 C 0.0211(3) -0.1158(2) 0.5805(2) 0.0584(7) Uani 1 1 d .
C23 C 0.1333(3) -0.0784(3) 0.6691(3) 0.0790(11) Uani 1 1 d .
H23 H 0.1357 -0.0628 0.7324 0.095 Uiso 1 1 calc R
C24 C 0.2406(3) -0.0641(4) 0.6641(3) 0.0885(13) Uani 1 1 d .
H24 H 0.3153 -0.0371 0.7242 0.106 Uiso 1 1 calc R
C25 C 0.2399(3) -0.0891(3) 0.5715(3) 0.0704(9) Uani 1 1 d .
H25 H 0.3132 -0.0810 0.5692 0.084 Uiso 1 1 calc R
C26 C -0.0981(3) -0.1338(3) 0.5834(3) 0.0666(9) Uani 1 1 d .
H26A H -0.0808 -0.0930 0.6479 0.080 Uiso 1 1 calc R
H26B H -0.1494 -0.1104 0.5287 0.080 Uiso 1 1 calc R
C27 C -0.2831(3) -0.2471(4) 0.5773(3) 0.0869(13) Uani 1 1 d .
H27A H -0.2630 -0.1915 0.6324 0.104 Uiso 1 1 calc R
H27B H -0.3151 -0.3101 0.5938 0.104 Uiso 1 1 calc R
C28 C -0.3819(4) -0.2426(4) 0.4799(3) 0.0904(13) Uani 1 1 d .
H28A H -0.4390 -0.2203 0.4941 0.108 Uiso 1 1 calc R
H28B H -0.3455 -0.1946 0.4492 0.108 Uiso 1 1 calc R
C29 C -0.5477(3) -0.3433(4) 0.3227(3) 0.0841(11) Uani 1 1 d .
H29A H -0.5207 -0.2928 0.2896 0.101 Uiso 1 1 calc R
H29B H -0.6057 -0.3274 0.3411 0.101 Uiso 1 1 calc R
C30 C -0.6081(4) -0.4445(4) 0.2522(3) 0.0911(13) Uani 1 1 d .
H30A H -0.6267 -0.4957 0.2877 0.109 Uiso 1 1 calc R
H30B H -0.6850 -0.4496 0.1956 0.109 Uiso 1 1 calc R
C31 C -0.5878(6) -0.5518(5) 0.1374(5) 0.132(2) Uani 1 1 d .
H31A H -0.6378 -0.6038 0.1560 0.159 Uiso 1 1 calc R
H31B H -0.6429 -0.5411 0.0743 0.159 Uiso 1 1 calc R
C32 C -0.5158(9) -0.5840(9) 0.1207(8) 0.268(9) Uani 1 1 d .
H32A H -0.4841 -0.5401 0.0845 0.321 Uiso 1 1 calc R
H32B H -0.5655 -0.6506 0.0731 0.321 Uiso 1 1 calc R
C33 C -0.4308(15) -0.6767(6) 0.2251(9) 0.257(9) Uani 1 1 d .
H33A H -0.4657 -0.7316 0.1645 0.308 Uiso 1 1 calc R
H33B H -0.4900 -0.6861 0.2511 0.308 Uiso 1 1 calc R
C34 C -0.3098(13) -0.6797(5) 0.3074(7) 0.223(6) Uani 1 1 d .
H34A H -0.3260 -0.7454 0.3233 0.267 Uiso 1 1 calc R
H34B H -0.2509 -0.6709 0.2811 0.267 Uiso 1 1 calc R
C35 C -0.1656(8) -0.6062(5) 0.4857(7) 0.159(3) Uani 1 1 d .
H35A H -0.0870 -0.5772 0.4859 0.190 Uiso 1 1 calc R
H35B H -0.1800 -0.6763 0.4891 0.190 Uiso 1 1 calc R
C36 C -0.1638(7) -0.5498(5) 0.5718(5) 0.144(3) Uani 1 1 d .
H36A H -0.2439 -0.5779 0.5692 0.173 Uiso 1 1 calc R
H36B H -0.1031 -0.5565 0.6346 0.173 Uiso 1 1 calc R
C37 C -0.1437(5) -0.3873(4) 0.6511(3) 0.1025(15) Uani 1 1 d .
H37A H -0.0977 -0.4000 0.7164 0.123 Uiso 1 1 calc R
H37B H -0.2294 -0.4085 0.6362 0.123 Uiso 1 1 calc R
C38 C -0.0937(4) -0.2761(3) 0.6579(2) 0.0752(10) Uani 1 1 d .
H38A H -0.0834 -0.2387 0.7212 0.090 Uiso 1 1 calc R
H38B H -0.0125 -0.2586 0.6625 0.090 Uiso 1 1 calc R
C39 C 0.3876(3) 0.0174(2) 0.3575(2) 0.0583(7) Uani 1 1 d .
H39A H 0.4261 0.0889 0.3659 0.088 Uiso 1 1 calc R
H39B H 0.4497 -0.0094 0.3909 0.088 Uiso 1 1 calc R
H39C H 0.3329 0.0067 0.3873 0.088 Uiso 1 1 calc R
N6 N -0.2657(2) -0.40246(18) 0.37509(18) 0.0515(5) Uani 1 1 d .
H6C H -0.2359 -0.3489 0.4272 0.077 Uiso 1 1 calc R
H6D H -0.2605 -0.4567 0.3990 0.077 Uiso 1 1 calc R
H6E H -0.3443 -0.4142 0.3329 0.077 Uiso 1 1 calc R
C40 C 0.3996(3) -0.0085(3) 0.1941(3) 0.0582(7) Uani 1 1 d .
H40A H 0.3525 -0.0345 0.1210 0.087 Uiso 1 1 calc R
H40B H 0.4615 -0.0374 0.2202 0.087 Uiso 1 1 calc R
H40C H 0.4387 0.0641 0.2108 0.087 Uiso 1 1 calc R
C41 C -0.2149(2) -0.2998(2) 0.2645(2) 0.0494(6) Uani 1 1 d .
C42 C -0.1937(3) -0.3820(2) 0.3193(2) 0.0543(7) Uani 1 1 d .
H42A H -0.2172 -0.4438 0.2696 0.065 Uiso 1 1 calc R
H42B H -0.1067 -0.3606 0.3671 0.065 Uiso 1 1 calc R
H1N H -0.123(3) -0.149(3) 0.146(2) 0.041(8) Uiso 1 1 d .
H2N H -0.295(3) -0.195(3) 0.151(3) 0.072(10) Uiso 1 1 d .
H4N H 0.061(3) -0.153(2) 0.341(2) 0.044(9) Uiso 1 1 d .
H3N H -0.050(4) -0.331(3) 0.174(3) 0.080(13) Uiso 1 1 d .

loop_
_atom_site_aniso_label
_atom_site_aniso_U_11
_atom_site_aniso_U_22
_atom_site_aniso_U_33
_atom_site_aniso_U_23
_atom_site_aniso_U_13
_atom_site_aniso_U_12
Cl1 0.0654(4) 0.0447(4) 0.0784(5) 0.0295(3) 0.0400(4) 0.0215(3)
Cl2 0.0340(3) 0.0647(5) 0.0953(6) 0.0182(4) 0.0126(4) 0.0187(3)
O1 0.0350(8) 0.0434(9) 0.0493(10) 0.0216(8) 0.0194(8) 0.0190(7)
O2 0.0458(11) 0.0779(14) 0.0987(17) 0.0617(14) 0.0359(11) 0.0331(10)
O3 0.0670(14) 0.0554(14) 0.162(3) 0.0170(16) 0.0460(17) 0.0353(12)
O4 0.0637(13) 0.0964(17) 0.0589(12) 0.0392(12) 0.0256(11) 0.0479(13)
O5 0.0581(12) 0.0902(17) 0.0680(14) 0.0234(13) 0.0285(11) 0.0369(12)
O6 0.0692(15) 0.0775(17) 0.0794(16) 0.0063(13) 0.0264(13) 0.0097(12)
O7 0.122(3) 0.108(3) 0.174(4) -0.045(3) 0.052(3) 0.030(2)
O8 0.426(10) 0.115(3) 0.131(3) 0.073(3) 0.143(5) 0.167(5)
O9 0.124(2) 0.0860(19) 0.0860(19) 0.0482(16) 0.0438(18) 0.0421(18)
O10 0.0631(12) 0.0719(14) 0.0784(14) 0.0440(12) 0.0364(12) 0.0424(11)
O11 0.0966(17) 0.0799(16) 0.1112(19) 0.0624(15) 0.0782(17) 0.0472(14)
N1 0.0363(11) 0.0406(12) 0.0506(13) 0.0215(10) 0.0209(10) 0.0193(9)
N2 0.0349(11) 0.0583(14) 0.0614(14) 0.0343(12) 0.0210(11) 0.0220(10)
N3 0.0549(16) 0.0444(14) 0.116(3) 0.0062(15) 0.0291(17) 0.0169(12)
N4 0.0428(13) 0.0681(16) 0.0428(13) 0.0181(11) 0.0177(12) 0.0220(12)
N5 0.0568(14) 0.0842(19) 0.0460(13) 0.0109(12) 0.0274(12) 0.0287(13)
C1 0.0414(12) 0.0406(13) 0.0393(12) 0.0142(10) 0.0195(11) 0.0189(10)
C2 0.0497(14) 0.0367(12) 0.0409(13) 0.0121(10) 0.0241(12) 0.0150(11)
C3 0.0389(12) 0.0435(13) 0.0454(13) 0.0097(11) 0.0222(11) 0.0103(10)
C4 0.0360(12) 0.0424(13) 0.0354(12) 0.0094(10) 0.0178(10) 0.0142(10)
C5 0.0340(12) 0.0528(15) 0.0452(14) 0.0173(11) 0.0186(11) 0.0168(11)
C6 0.0385(12) 0.0526(15) 0.0485(14) 0.0179(12) 0.0217(11) 0.0232(11)
C7 0.0363(12) 0.0471(14) 0.0486(14) 0.0204(11) 0.0175(11) 0.0232(11)
C8 0.0380(12) 0.0382(12) 0.0329(11) 0.0115(9) 0.0177(10) 0.0157(10)
C9 0.0357(11) 0.0403(12) 0.0327(11) 0.0096(9) 0.0170(10) 0.0156(10)
C10 0.0374(12) 0.0459(13) 0.0404(12) 0.0173(11) 0.0190(11) 0.0202(11)
C11 0.0361(12) 0.0450(13) 0.0434(13) 0.0156(11) 0.0173(11) 0.0199(10)
C12 0.0429(13) 0.0553(15) 0.0544(15) 0.0268(13) 0.0239(12) 0.0249(12)
C13 0.0449(14) 0.0574(16) 0.0538(16) 0.0219(13) 0.0163(13) 0.0298(13)
C14 0.0352(12) 0.0451(14) 0.0532(15) 0.0070(12) 0.0130(12) 0.0175(11)
C15 0.0405(13) 0.0517(16) 0.0657(18) 0.0223(14) 0.0219(13) 0.0162(12)
C16 0.0391(13) 0.0536(16) 0.0588(16) 0.0296(13) 0.0184(13) 0.0209(12)
C17 0.0480(15) 0.0476(15) 0.0615(17) 0.0185(13) 0.0225(13) 0.0231(13)
C18 0.075(2) 0.051(2) 0.136(4) 0.001(2) 0.026(3) 0.0138(18)
C19 0.0421(13) 0.0493(14) 0.0499(15) 0.0233(12) 0.0207(12) 0.0186(11)
C20 0.0503(15) 0.0504(15) 0.0448(14) 0.0105(12) 0.0206(13) 0.0133(12)
C21 0.0500(15) 0.0510(15) 0.0440(14) 0.0068(12) 0.0170(13) 0.0159(12)
C22 0.0620(17) 0.0555(17) 0.0520(16) 0.0020(13) 0.0268(15) 0.0185(14)
C23 0.074(2) 0.091(3) 0.0464(18) -0.0088(17) 0.0211(17) 0.0155(19)
C24 0.0558(19) 0.117(3) 0.0501(19) -0.009(2) 0.0110(17) 0.007(2)
C25 0.0458(16) 0.087(2) 0.0554(18) 0.0069(17) 0.0169(15) 0.0088(15)
C26 0.072(2) 0.074(2) 0.0569(18) 0.0016(15) 0.0326(16) 0.0317(17)
C27 0.070(2) 0.130(4) 0.065(2) 0.004(2) 0.0408(19) 0.034(2)
C28 0.068(2) 0.104(3) 0.101(3) 0.002(2) 0.039(2) 0.044(2)
C29 0.063(2) 0.114(3) 0.082(3) 0.031(2) 0.028(2) 0.050(2)
C30 0.055(2) 0.122(4) 0.086(3) 0.031(3) 0.029(2) 0.024(2)
C31 0.115(4) 0.095(4) 0.118(4) -0.020(3) 0.020(4) 0.016(3)
C32 0.165(7) 0.257(13) 0.216(10) -0.144(10) -0.048(7) 0.128(8)
C33 0.47(2) 0.082(5) 0.190(9) -0.022(6) 0.220(13) -0.016(8)
C34 0.49(2) 0.095(5) 0.145(6) 0.050(5) 0.168(10) 0.165(9)
C35 0.227(8) 0.095(4) 0.181(7) 0.074(5) 0.087(6) 0.097(5)
C36 0.208(7) 0.107(4) 0.111(4) 0.076(4) 0.055(5) 0.065(5)
C37 0.111(3) 0.120(4) 0.067(2) 0.046(3) 0.037(2) 0.030(3)
C38 0.076(2) 0.093(3) 0.0450(16) 0.0177(17) 0.0222(17) 0.0253(19)
C39 0.0449(14) 0.0617(18) 0.0511(16) 0.0120(13) 0.0108(13) 0.0154(13)
N6 0.0619(14) 0.0541(13) 0.0551(13) 0.0296(11) 0.0339(12) 0.0292(11)
C40 0.0473(15) 0.0676(19) 0.076(2) 0.0285(16) 0.0381(15) 0.0262(14)
C41 0.0405(13) 0.0508(15) 0.0566(16) 0.0260(13) 0.0205(13) 0.0160(12)
C42 0.0577(16) 0.0575(17) 0.0696(18) 0.0334(15) 0.0381(15) 0.0327(14)

loop_
_atom_type_symbol
_atom_type_description
_atom_type_scat_dispersion_real
_atom_type_scat_dispersion_imag
_atom_type_scat_source
C C 0.0181 0.0091 'International Tables Vol C Tables 4.2.6.8 and 6.1.1.4'
H H 0.0000 0.0000 'International Tables Vol C Tables 4.2.6.8 and 6.1.1.4'
N N 0.0311 0.0180 'International Tables Vol C Tables 4.2.6.8 and 6.1.1.4'
O O 0.0492 0.0322 'International Tables Vol C Tables 4.2.6.8 and 6.1.1.4'
Cl Cl 0.3639 0.7018 'International Tables Vol C Tables 4.2.6.8 and 6.1.1.4'

loop_
_geom_angle_atom_site_label_1
_geom_angle_atom_site_label_2
_geom_angle_atom_site_label_3
_geom_angle
C8 O1 C7 119.51(18)
C28 O5 C29 110.7(3)
C30 O6 C31 112.5(4)
C33 O7 C32 115.5(10)
C35 O8 C34 117.9(6)
C37 O9 C36 113.9(4)
C10 N1 C9 126.9(2)
C10 N1 H1N 119(2)
C9 N1 H1N 114(2)
C10 N2 C11 127.3(2)
C10 N2 H2N 115(2)
C11 N2 H2N 116(2)
C17 N3 C18 122.5(3)
C17 N3 H3N 117(3)
C18 N3 H3N 121(3)
C19 N4 C20 128.1(3)
C19 N4 H4N 117(2)
C20 N4 H4N 115(2)
C38 N5 C27 109.4(3)
C38 N5 C26 109.1(3)
C27 N5 C26 108.4(3)
C2 C1 C9 119.0(2)
C2 C1 H1 120.5
C9 C1 H1 120.5
C1 C2 C3 122.5(2)
C1 C2 Cl1 118.4(2)
C3 C2 Cl1 119.13(19)
C2 C3 C4 119.9(2)
C2 C3 H3 120.1
C4 C3 H3 120.1
C8 C4 C3 118.0(2)
C8 C4 C5 120.6(2)
C3 C4 C5 121.4(2)
C4 C5 C6 108.46(19)
C4 C5 C40 111.9(2)
C6 C5 C40 106.4(2)
C4 C5 C39 109.0(2)
C6 C5 C39 112.6(2)
C40 C5 C39 108.5(2)
C7 C6 C5 115.4(2)
C7 C6 H6A 108.4
C5 C6 H6A 108.4
C7 C6 H6B 108.4
C5 C6 H6B 108.4
H6A C6 H6B 107.5
O1 C7 C6 111.7(2)
O1 C7 C19 109.8(2)
C6 C7 C19 112.3(2)
O1 C7 C17 106.6(2)
C6 C7 C17 108.6(2)
C19 C7 C17 107.6(2)
O1 C8 C4 124.2(2)
O1 C8 C9 113.84(19)
C4 C8 C9 122.0(2)
C1 C9 N1 123.6(2)
C1 C9 C8 118.6(2)
N1 C9 C8 117.8(2)
O2 C10 N1 123.7(2)
O2 C10 N2 123.5(2)
N1 C10 N2 112.7(2)
C16 C11 C12 118.8(2)
C16 C11 N2 117.1(2)
C12 C11 N2 124.1(2)
C13 C12 C11 119.3(3)
C13 C12 H12 120.3
C11 C12 H12 120.3
C14 C13 C12 120.5(3)
C14 C13 H13 119.7
C12 C13 H13 119.7
C13 C14 C15 121.2(2)
C13 C14 Cl2 119.7(2)
C15 C14 Cl2 119.0(2)
C14 C15 C16 118.5(3)
C14 C15 H15 120.7
C16 C15 H15 120.7
C11 C16 C15 121.6(3)
C11 C16 H16 119.2
C15 C16 H16 119.2
O3 C17 N3 122.6(3)
O3 C17 C7 120.3(3)
N3 C17 C7 117.1(2)
N3 C18 H18A 109.5
N3 C18 H18B 109.5
H18A C18 H18B 109.5
N3 C18 H18C 109.5
H18A C18 H18C 109.5
H18B C18 H18C 109.5
O4 C19 N4 125.1(3)
O4 C19 C7 120.5(2)
N4 C19 C7 114.3(2)
C21 C20 C25 119.7(3)
C21 C20 N4 117.5(3)
C25 C20 N4 122.8(3)
C20 C21 C22 121.4(3)
C20 C21 H21 119.3
C22 C21 H21 119.3
C23 C22 C21 118.2(3)
C23 C22 C26 121.8(3)
C21 C22 C26 120.0(3)
C24 C23 C22 120.5(3)
C24 C23 H23 119.8
C22 C23 H23 119.8
C23 C24 C25 121.2(3)
C23 C24 H24 119.4
C25 C24 H24 119.4
C24 C25 C20 118.9(3)
C24 C25 H25 120.5
C20 C25 H25 120.5
N5 C26 C22 114.6(3)
N5 C26 H26A 108.6
C22 C26 H26A 108.6
N5 C26 H26B 108.6
C22 C26 H26B 108.6
H26A C26 H26B 107.6
N5 C27 C28 114.0(3)
N5 C27 H27A 108.8
C28 C27 H27A 108.8
N5 C27 H27B 108.8
C28 C27 H27B 108.8
H27A C27 H27B 107.7
O5 C28 C27 108.3(4)
O5 C28 H28A 110.0
C27 C28 H28A 110.0
O5 C28 H28B 110.0
C27 C28 H28B 110.0
H28A C28 H28B 108.4
O5 C29 C30 109.5(4)
O5 C29 H29A 109.8
C30 C29 H29A 109.8
O5 C29 H29B 109.8
C30 C29 H29B 109.8
H29A C29 H29B 108.2
O6 C30 C29 109.5(3)
O6 C30 H30A 109.8
C29 C30 H30A 109.8
O6 C30 H30B 109.8
C29 C30 H30B 109.8
H30A C30 H30B 108.2
C32 C31 O6 114.7(6)
C32 C31 H31A 108.6
O6 C31 H31A 108.6
C32 C31 H31B 108.6
O6 C31 H31B 108.6
H31A C31 H31B 107.6
C31 C32 O7 122.4(10)
C31 C32 H32A 106.7
O7 C32 H32A 106.7
C31 C32 H32B 106.7
O7 C32 H32B 106.7
H32A C32 H32B 106.6
O7 C33 C34 110.1(10)
O7 C33 H33A 109.6
C34 C33 H33A 109.6
O7 C33 H33B 109.6
C34 C33 H33B 109.6
H33A C33 H33B 108.2
O8 C34 C33 110.4(7)
O8 C34 H34A 109.6
C33 C34 H34A 109.6
O8 C34 H34B 109.6
C33 C34 H34B 109.6
H34A C34 H34B 108.1
O8 C35 C36 107.9(6)
O8 C35 H35A 110.1
C36 C35 H35A 110.1
O8 C35 H35B 110.1
C36 C35 H35B 110.1
H35A C35 H35B 108.4
O9 C36 C35 111.7(5)
O9 C36 H36A 109.3
C35 C36 H36A 109.3
O9 C36 H36B 109.3
C35 C36 H36B 109.3
H36A C36 H36B 107.9
O9 C37 C38 110.7(3)
O9 C37 H37A 109.5
C38 C37 H37A 109.5
O9 C37 H37B 109.5
C38 C37 H37B 109.5
H37A C37 H37B 108.1
N5 C38 C37 116.1(3)
N5 C38 H38A 108.3
C37 C38 H38A 108.3
N5 C38 H38B 108.3
C37 C38 H38B 108.3
H38A C38 H38B 107.4
C5 C39 H39A 109.5
C5 C39 H39B 109.5
H39A C39 H39B 109.5
C5 C39 H39C 109.5
H39A C39 H39C 109.5
H39B C39 H39C 109.5
C42 N6 H6C 109.5
C42 N6 H6D 109.5
H6C N6 H6D 109.5
C42 N6 H6E 109.5
H6C N6 H6E 109.5
H6D N6 H6E 109.5
C5 C40 H40A 109.5
C5 C40 H40B 109.5
H40A C40 H40B 109.5
C5 C40 H40C 109.5
H40A C40 H40C 109.5
H40B C40 H40C 109.5
O10 C41 O11 126.1(3)
O10 C41 C42 118.0(2)
O11 C41 C42 115.8(3)
N6 C42 C41 111.0(2)
N6 C42 H42A 109.4
C41 C42 H42A 109.4
N6 C42 H42B 109.4
C41 C42 H42B 109.4
H42A C42 H42B 108.0

loop_
_geom_bond_atom_site_label_1
_geom_bond_atom_site_label_2
_geom_bond_distance
Cl1 C2 1.745(2)
Cl2 C14 1.744(3)
O1 C8 1.382(3)
O1 C7 1.442(3)
O2 C10 1.211(3)
O3 C17 1.209(4)
O4 C19 1.212(3)
O5 C28 1.411(5)
O5 C29 1.419(4)
O6 C30 1.399(5)
O6 C31 1.401(6)
O7 C33 1.241(11)
O7 C32 1.449(10)
O8 C35 1.383(9)
O8 C34 1.415(8)
O9 C37 1.416(6)
O9 C36 1.429(6)
O10 C41 1.222(4)
O11 C41 1.250(4)
N1 C10 1.365(3)
N1 C9 1.399(3)
N1 H1N 0.71(3)
N2 C10 1.368(3)
N2 C11 1.401(3)
N2 H2N 0.93(4)
N3 C17 1.309(4)
N3 C18 1.447(5)
N3 H3N 0.81(4)
N4 C19 1.350(4)
N4 C20 1.414(4)
N4 H4N 0.74(3)
N5 C38 1.472(5)
N5 C27 1.479(4)
N5 C26 1.481(5)
C1 C2 1.372(4)
C1 C9 1.391(3)
C1 H1 0.9300
C2 C3 1.378(4)
C3 C4 1.392(4)
C3 H3 0.9300
C4 C8 1.389(3)
C4 C5 1.521(3)
C5 C6 1.529(4)
C5 C40 1.533(4)
C5 C39 1.536(4)
C6 C7 1.514(3)
C6 H6A 0.9700
C6 H6B 0.9700
C7 C19 1.545(4)
C7 C17 1.547(4)
C8 C9 1.407(3)
C11 C16 1.384(4)
C11 C12 1.394(4)
C12 C13 1.387(4)
C12 H12 0.9300
C13 C14 1.367(4)
C13 H13 0.9300
C14 C15 1.370(4)
C15 C16 1.385(4)
C15 H15 0.9300
C16 H16 0.9300
C18 H18A 0.9600
C18 H18B 0.9600
C18 H18C 0.9600
C20 C21 1.378(4)
C20 C25 1.384(4)
C21 C22 1.390(4)
C21 H21 0.9300
C22 C23 1.384(5)
C22 C26 1.498(5)
C23 C24 1.368(5)
C23 H23 0.9300
C24 C25 1.382(5)
C24 H24 0.9300
C25 H25 0.9300
C26 H26A 0.9700
C26 H26B 0.9700
C27 C28 1.497(6)
C27 H27A 0.9700
C27 H27B 0.9700
C28 H28A 0.9700
C28 H28B 0.9700
C29 C30 1.464(6)
C29 H29A 0.9700
C29 H29B 0.9700
C30 H30A 0.9700
C30 H30B 0.9700
C31 C32 1.245(10)
C31 H31A 0.9700
C31 H31B 0.9700
C32 H32A 0.9700
C32 H32B 0.9700
C33 C34 1.542(17)
C33 H33A 0.9700
C33 H33B 0.9700
C34 H34A 0.9700
C34 H34B 0.9700
C35 C36 1.429(9)
C35 H35A 0.9700
C35 H35B 0.9700
C36 H36A 0.9700
C36 H36B 0.9700
C37 C38 1.497(6)
C37 H37A 0.9700
C37 H37B 0.9700
C38 H38A 0.9700
C38 H38B 0.9700
C39 H39A 0.9600
C39 H39B 0.9600
C39 H39C 0.9600
N6 C42 1.467(4)
N6 H6C 0.8900
N6 H6D 0.8900
N6 H6E 0.8900
C40 H40A 0.9600
C40 H40B 0.9600
C40 H40C 0.9600
C41 C42 1.516(4)
C42 H42A 0.9700
C42 H42B 0.9700
